data_7228133
loop_
_publ_author_name
'Mapp, Lucy K.'
'Coles, Simon'
'Aitipamula, Srinivasulu'

_publ_section_title
;
 Novel solid forms of lonidamine: crystal structures and physicochemical
 properties
;
_journal_name_full CrystEngComm
_journal_paper_doi 10.1039/C7CE00651A
_journal_year 2017
_chemical_formula_moiety 'C15 H10 Cl2 N2 O2, C6 H6 N2 O'
_chemical_formula_sum 'C21 H16 Cl2 N4 O3'
_chemical_formula_weight 443.28
_space_group_crystal_system monoclinic
_space_group_IT_number 14
_space_group_name_Hall '-P 2yn'
_space_group_name_H-M_alt 'P 1 21/n 1'
_symmetry_space_group_name_Hall '-P 2yn'
_symmetry_space_group_name_H-M 'P 1 21/n 1'
_atom_sites_solution_hydrogens mixed
_audit_creation_date 2016-09-05
_audit_creation_method
;
Olex2 1.2-alpha
(compiled 2016.07.25 svn.r3318 for OlexSys, GUI svn.r5204)
;
_audit_update_record
;
2017-02-09 deposited with the CCDC.
2017-04-27 downloaded from the CCDC.
;
_cell_angle_alpha 90
_cell_angle_beta 97.409(2)
_cell_angle_gamma 90
_cell_formula_units_Z 4
_cell_length_a 12.9910(3)
_cell_length_b 7.6724(2)
_cell_length_c 19.8344(5)
_cell_measurement_reflns_used 12070
_cell_measurement_temperature 100(2)
_cell_measurement_theta_max 29.9310
_cell_measurement_theta_min 3.1560
_cell_volume 1960.43(8)
_computing_cell_refinement
;
CrysAlisPro, Agilent Technologies,
Version 1.171.37.35 (release 13-08-2014 CrysAlis171 .NET)
(compiled Aug 13 2014,18:06:01)
;
_computing_data_collection
;
CrysAlisPro, Agilent Technologies,
Version 1.171.37.35 (release 13-08-2014 CrysAlis171 .NET)
(compiled Aug 13 2014,18:06:01)
;
_computing_data_reduction
;
CrysAlisPro, Agilent Technologies,
Version 1.171.37.35 (release 13-08-2014 CrysAlis171 .NET)
(compiled Aug 13 2014,18:06:01)
;
_computing_molecular_graphics 'Olex2 (Dolomanov et al., 2009)'
_computing_publication_material 'Olex2 (Dolomanov et al., 2009)'
_computing_structure_refinement 'ShelXL (Sheldrick, 2015)'
_computing_structure_solution 'ShelXT (Sheldrick, 2015)'
_diffrn_ambient_environment air
_diffrn_ambient_temperature 100(2)
_diffrn_detector 'CCD plate'
_diffrn_detector_area_resol_mean 5.2945
_diffrn_detector_type AtlasS2
_diffrn_measured_fraction_theta_full 0.999
_diffrn_measured_fraction_theta_max 0.999
_diffrn_measurement_details
;
#__ type_ start__ end____ width___ exp.time_
  1 omega   35.00  102.00   1.0000    4.0000
omega____ theta____ kappa____ phi______ frames
    -       13.1003  178.0000 -120.0000 67

#__ type_ start__ end____ width___ exp.time_
  2 omega  -87.00   14.00   1.0000    4.0000
omega____ theta____ kappa____ phi______ frames
    -      -13.9597  -57.0000 -120.0000 101

#__ type_ start__ end____ width___ exp.time_
  3 omega  -90.00   19.00   1.0000    4.0000
omega____ theta____ kappa____ phi______ frames
    -      -13.9597  -77.0000  120.0000 109

#__ type_ start__ end____ width___ exp.time_
  4 omega  -42.00   59.00   1.0000    4.0000
omega____ theta____ kappa____ phi______ frames
    -      -13.9597   57.0000   30.0000 101

#__ type_ start__ end____ width___ exp.time_
  5 omega  -20.00   32.00   1.0000    4.0000
omega____ theta____ kappa____ phi______ frames
    -       13.1003  -99.0000 -120.0000 52

#__ type_ start__ end____ width___ exp.time_
  6 omega   34.00  100.00   1.0000    4.0000
omega____ theta____ kappa____ phi______ frames
    -       13.1003 -178.0000   30.0000 66

#__ type_ start__ end____ width___ exp.time_
  7 omega   34.00  100.00   1.0000    4.0000
omega____ theta____ kappa____ phi______ frames
    -       13.1003 -178.0000    0.0000 66

#__ type_ start__ end____ width___ exp.time_
  8 omega -101.00  -55.00   1.0000    4.0000
omega____ theta____ kappa____ phi______ frames
    -      -13.9597  178.0000  -30.0000 46

#__ type_ start__ end____ width___ exp.time_
  9 omega  -88.00   11.00   1.0000    4.0000
omega____ theta____ kappa____ phi______ frames
    -      -13.9597  -38.0000  -30.0000 99
;
_diffrn_measurement_device 'four-circle diffractometer'
_diffrn_measurement_device_type 'SuperNova, Dual, Cu at zero, AtlasS2'
_diffrn_measurement_method '\w scans'
_diffrn_measurement_specimen_support 'MiTeGen MicroMesh'
_diffrn_orient_matrix_UB_11 0.0022889000
_diffrn_orient_matrix_UB_12 -0.0780454000
_diffrn_orient_matrix_UB_13 -0.0189110000
_diffrn_orient_matrix_UB_21 0.0548618000
_diffrn_orient_matrix_UB_22 -0.0005764000
_diffrn_orient_matrix_UB_23 0.0077565000
_diffrn_orient_matrix_UB_31 -0.0042855000
_diffrn_orient_matrix_UB_32 -0.0495023000
_diffrn_orient_matrix_UB_33 0.0297053000
_diffrn_radiation_monochromator mirror
_diffrn_radiation_probe x-ray
_diffrn_radiation_type MoK\a
_diffrn_radiation_wavelength 0.71073
_diffrn_reflns_av_R_equivalents 0.0456
_diffrn_reflns_av_unetI/netI 0.0263
_diffrn_reflns_Laue_measured_fraction_full 0.999
_diffrn_reflns_Laue_measured_fraction_max 0.999
_diffrn_reflns_limit_h_max 16
_diffrn_reflns_limit_h_min -16
_diffrn_reflns_limit_k_max 9
_diffrn_reflns_limit_k_min -9
_diffrn_reflns_limit_l_max 25
_diffrn_reflns_limit_l_min -25
_diffrn_reflns_number 34896
_diffrn_reflns_point_group_measured_fraction_full 0.999
_diffrn_reflns_point_group_measured_fraction_max 0.999
_diffrn_reflns_theta_full 26.000
_diffrn_reflns_theta_max 27.479
_diffrn_reflns_theta_min 3.090
_diffrn_source 'micro-focus sealed tube X-ray Source'
_diffrn_source_current 0.8
_diffrn_source_voltage 50.0
_exptl_absorpt_coefficient_mu 0.364
_exptl_absorpt_correction_T_max 0.971
_exptl_absorpt_correction_T_min 0.941
_exptl_absorpt_correction_type gaussian
_exptl_absorpt_process_details
;
CrysAlisPro, Agilent Technologies,
Version 1.171.37.35 (release 13-08-2014 CrysAlis171 .NET)
(compiled Aug 13 2014,18:06:01)
Numerical absorption correction based on gaussian integration over
            a multifaceted crystal model
Empirical absorption correction using spherical harmonics,
 implemented in SCALE3 ABSPACK scaling algorithm.
;
_exptl_crystal_colour colourless
_exptl_crystal_colour_primary colourless
_exptl_crystal_density_diffrn 1.502
_exptl_crystal_description block
_exptl_crystal_F_000 912
_exptl_crystal_size_max 0.4588
_exptl_crystal_size_mid 0.3589
_exptl_crystal_size_min 0.1876
_refine_diff_density_max 0.427
_refine_diff_density_min -0.362
_refine_diff_density_rms 0.057
_refine_ls_extinction_method none
_refine_ls_goodness_of_fit_ref 1.048
_refine_ls_hydrogen_treatment mixed
_refine_ls_matrix_type full
_refine_ls_number_parameters 283
_refine_ls_number_reflns 4486
_refine_ls_number_restraints 0
_refine_ls_restrained_S_all 1.048
_refine_ls_R_factor_all 0.0453
_refine_ls_R_factor_gt 0.0393
_refine_ls_shift/su_max 0.001
_refine_ls_shift/su_mean 0.000
_refine_ls_structure_factor_coef Fsqd
_refine_ls_weighting_details 'w=1/[\s^2^(Fo^2^)+(0.0370P)^2^+1.7336P] where P=(Fo^2^+2Fc^2^)/3'
_refine_ls_weighting_scheme calc
_refine_ls_wR_factor_gt 0.0926
_refine_ls_wR_factor_ref 0.0967
_reflns_Friedel_coverage 0.000
_reflns_number_gt 3998
_reflns_number_total 4486
_reflns_threshold_expression 'I > 2\s(I)'
_cod_data_source_file c7ce00651a2.cif
_cod_data_source_block LON-ISO
_cod_original_cell_volume 1960.43(9)
_cod_database_code 7228133
_chemical_oxdiff_formula 'C11 H10 N O'
_shelx_space_group_comment
;
The symmetry employed for this shelxl refinement is uniquely defined
by the following loop, which should always be used as a source of
symmetry information in preference to the above space-group names.
They are only intended as comments.
;
_reflns_odcompleteness_completeness 99.88
_reflns_odcompleteness_iscentric 1
_reflns_odcompleteness_theta 26.32
_olex2_refinement_description
;
1. Fixed Uiso
 At 1.2 times of:
  All C(H) groups, All C(H,H) groups
2.a Secondary CH2 refined with riding coordinates:
 C9(H9A,H9B)
2.b Aromatic/amide H refined with riding coordinates:
 C4(H4), C5(H5), C6(H6), C7(H7), C12(H12), C14(H14), C15(H15), C23(H23),
 C24(H24), C25(H25), C26(H26)
;
_shelx_shelxl_version_number 2014/7
_olex2_exptl_crystal_mounting_method 'MiTeGen Micromesh'
_olex2_submission_original_sample_id L2-89-A
_olex2_submission_special_instructions 'No special instructions were received'

loop_
_space_group_symop_operation_xyz
'x, y, z'
'-x+1/2, y+1/2, -z+1/2'
'-x, -y, -z'
'x-1/2, -y-1/2, z-1/2'

loop_
_atom_site_label
_atom_site_type_symbol
_atom_site_fract_x
_atom_site_fract_y
_atom_site_fract_z
_atom_site_U_iso_or_equiv
_atom_site_adp_type
_atom_site_occupancy
_atom_site_site_symmetry_order
_atom_site_calc_flag
_atom_site_refinement_flags_posn
Cl1 Cl 0.63242(4) 0.17503(6) 0.43147(2) 0.02668(12) Uani 1 1 d .
Cl2 Cl 0.64935(4) 0.81509(6) 0.53685(2) 0.02774(12) Uani 1 1 d .
O1 O 0.51772(10) 0.66088(16) 0.10370(6) 0.0214(3) Uani 1 1 d .
O2 O 0.62912(10) 0.47334(17) 0.06526(6) 0.0219(3) Uani 1 1 d .
H2 H 0.627(2) 0.545(4) 0.0298(14) 0.059(8) Uiso 1 1 d .
N1 N 0.52120(11) 0.31032(18) 0.26015(7) 0.0166(3) Uani 1 1 d .
N2 N 0.51482(11) 0.44859(18) 0.21790(7) 0.0169(3) Uani 1 1 d .
C1 C 0.56916(13) 0.5275(2) 0.10969(8) 0.0169(3) Uani 1 1 d .
C2 C 0.56838(12) 0.4055(2) 0.16741(8) 0.0158(3) Uani 1 1 d .
C3 C 0.61082(12) 0.2346(2) 0.17637(8) 0.0158(3) Uani 1 1 d .
C4 C 0.67070(13) 0.1234(2) 0.14034(9) 0.0203(3) Uani 1 1 d .
H4 H 0.6951 0.1608 0.0996 0.024 Uiso 1 1 calc R
C5 C 0.69270(14) -0.0409(2) 0.16600(9) 0.0246(4) Uani 1 1 d .
H5 H 0.7330 -0.1177 0.1424 0.030 Uiso 1 1 calc R
C6 C 0.65697(15) -0.0986(2) 0.22654(9) 0.0241(4) Uani 1 1 d .
H6 H 0.6729 -0.2137 0.2423 0.029 Uiso 1 1 calc R
C7 C 0.59959(14) 0.0080(2) 0.26324(9) 0.0203(3) Uani 1 1 d .
H7 H 0.5761 -0.0301 0.3042 0.024 Uiso 1 1 calc R
C8 C 0.57744(12) 0.1760(2) 0.23718(8) 0.0163(3) Uani 1 1 d .
C9 C 0.46449(13) 0.3146(2) 0.31914(8) 0.0177(3) Uani 1 1 d .
H9A H 0.4634 0.1960 0.3387 0.021 Uiso 1 1 calc R
H9B H 0.3918 0.3497 0.3042 0.021 Uiso 1 1 calc R
C10 C 0.51190(12) 0.4392(2) 0.37356(8) 0.0171(3) Uani 1 1 d .
C11 C 0.58775(13) 0.3883(2) 0.42582(8) 0.0185(3) Uani 1 1 d .
C12 C 0.63038(13) 0.5024(2) 0.47613(8) 0.0203(4) Uani 1 1 d .
H12 H 0.6818 0.4644 0.5115 0.024 Uiso 1 1 calc R
C13 C 0.59586(13) 0.6727(2) 0.47332(8) 0.0203(4) Uani 1 1 d .
C14 C 0.52004(15) 0.7301(2) 0.42260(9) 0.0230(4) Uani 1 1 d .
H14 H 0.4967 0.8475 0.4216 0.028 Uiso 1 1 calc R
C15 C 0.47910(14) 0.6126(2) 0.37336(8) 0.0211(4) Uani 1 1 d .
H15 H 0.4272 0.6511 0.3384 0.025 Uiso 1 1 calc R
O21 O 0.76440(10) 0.51752(16) 0.73398(6) 0.0212(3) Uani 1 1 d .
N21 N 0.85925(13) 0.7256(2) 0.68988(8) 0.0203(3) Uani 1 1 d .
H21A H 0.8442(17) 0.796(3) 0.7164(12) 0.026(6) Uiso 1 1 d .
H21B H 0.9056(17) 0.752(3) 0.6656(11) 0.025(5) Uiso 1 1 d .
N22 N 0.87015(11) 0.19480(18) 0.53632(7) 0.0173(3) Uani 1 1 d .
C21 C 0.82071(12) 0.5652(2) 0.69160(8) 0.0158(3) Uani 1 1 d .
C22 C 0.84317(12) 0.4390(2) 0.63678(8) 0.0141(3) Uani 1 1 d .
C23 C 0.88611(13) 0.4878(2) 0.57859(8) 0.0173(3) Uani 1 1 d .
H23 H 0.9070 0.6047 0.5724 0.021 Uiso 1 1 calc R
C24 C 0.89764(13) 0.3617(2) 0.53004(8) 0.0182(3) Uani 1 1 d .
H24 H 0.9265 0.3954 0.4904 0.022 Uiso 1 1 calc R
C25 C 0.83007(13) 0.1488(2) 0.59282(8) 0.0180(3) Uani 1 1 d .
H25 H 0.8112 0.0305 0.5981 0.022 Uiso 1 1 calc R
C26 C 0.81494(12) 0.2660(2) 0.64375(8) 0.0165(3) Uani 1 1 d .
H26 H 0.7857 0.2287 0.6828 0.020 Uiso 1 1 calc R

loop_
_atom_site_aniso_label
_atom_site_aniso_U_11
_atom_site_aniso_U_22
_atom_site_aniso_U_33
_atom_site_aniso_U_23
_atom_site_aniso_U_13
_atom_site_aniso_U_12
Cl1 0.0291(2) 0.0219(2) 0.0272(2) 0.00225(17) -0.00354(18) 0.00456(17)
Cl2 0.0337(2) 0.0275(2) 0.0218(2) -0.00445(17) 0.00279(18) -0.00923(19)
O1 0.0299(7) 0.0181(6) 0.0178(6) 0.0035(5) 0.0089(5) 0.0043(5)
O2 0.0277(6) 0.0226(6) 0.0175(6) 0.0067(5) 0.0112(5) 0.0051(5)
N1 0.0216(7) 0.0178(7) 0.0110(6) 0.0021(5) 0.0037(5) 0.0015(6)
N2 0.0204(7) 0.0179(7) 0.0127(6) 0.0025(5) 0.0031(5) 0.0002(6)
C1 0.0188(8) 0.0185(8) 0.0137(8) -0.0002(6) 0.0034(6) -0.0020(6)
C2 0.0170(7) 0.0183(8) 0.0123(7) 0.0002(6) 0.0027(6) -0.0010(6)
C3 0.0162(7) 0.0179(8) 0.0133(7) 0.0003(6) 0.0015(6) -0.0027(6)
C4 0.0207(8) 0.0221(9) 0.0188(8) -0.0014(7) 0.0058(6) -0.0004(7)
C5 0.0254(9) 0.0230(9) 0.0264(9) -0.0035(7) 0.0067(7) 0.0033(7)
C6 0.0290(9) 0.0184(9) 0.0246(9) 0.0022(7) 0.0018(7) 0.0019(7)
C7 0.0260(9) 0.0188(8) 0.0162(8) 0.0025(6) 0.0027(6) -0.0007(7)
C8 0.0170(8) 0.0187(8) 0.0130(7) -0.0007(6) 0.0015(6) -0.0012(6)
C9 0.0202(8) 0.0220(8) 0.0115(7) 0.0012(6) 0.0049(6) -0.0009(7)
C10 0.0180(8) 0.0221(8) 0.0122(7) 0.0020(6) 0.0057(6) -0.0013(6)
C11 0.0184(8) 0.0207(8) 0.0175(8) 0.0037(6) 0.0059(6) 0.0010(6)
C12 0.0180(8) 0.0270(9) 0.0160(8) 0.0028(7) 0.0021(6) -0.0030(7)
C13 0.0231(8) 0.0238(9) 0.0151(8) -0.0022(7) 0.0063(6) -0.0073(7)
C14 0.0319(10) 0.0199(9) 0.0182(8) 0.0015(7) 0.0071(7) 0.0011(7)
C15 0.0249(9) 0.0248(9) 0.0138(8) 0.0027(7) 0.0034(6) 0.0034(7)
O21 0.0266(6) 0.0213(6) 0.0181(6) -0.0014(5) 0.0119(5) 0.0000(5)
N21 0.0270(8) 0.0192(8) 0.0162(7) -0.0053(6) 0.0090(6) -0.0019(6)
N22 0.0168(7) 0.0201(7) 0.0152(7) -0.0038(5) 0.0032(5) -0.0004(5)
C21 0.0170(7) 0.0186(8) 0.0120(7) -0.0005(6) 0.0025(6) 0.0028(6)
C22 0.0128(7) 0.0177(8) 0.0120(7) -0.0009(6) 0.0026(6) 0.0019(6)
C23 0.0191(8) 0.0175(8) 0.0162(8) -0.0013(6) 0.0054(6) -0.0015(6)
C24 0.0189(8) 0.0218(8) 0.0149(8) -0.0017(6) 0.0061(6) -0.0014(7)
C25 0.0191(8) 0.0176(8) 0.0175(8) -0.0006(6) 0.0039(6) -0.0014(6)
C26 0.0158(7) 0.0201(8) 0.0141(8) 0.0015(6) 0.0042(6) 0.0003(6)

loop_
_atom_type_symbol
_atom_type_description
_atom_type_scat_dispersion_real
_atom_type_scat_dispersion_imag
_atom_type_scat_source
C C 0.0033 0.0016 'International Tables Vol C Tables 4.2.6.8 and 6.1.1.4'
H H 0.0000 0.0000 'International Tables Vol C Tables 4.2.6.8 and 6.1.1.4'
Cl Cl 0.1484 0.1585 'International Tables Vol C Tables 4.2.6.8 and 6.1.1.4'
N N 0.0061 0.0033 'International Tables Vol C Tables 4.2.6.8 and 6.1.1.4'
O O 0.0106 0.0060 'International Tables Vol C Tables 4.2.6.8 and 6.1.1.4'

loop_
_exptl_crystal_face_index_h
_exptl_crystal_face_index_k
_exptl_crystal_face_index_l
_exptl_crystal_face_perp_dist
_exptl_oxdiff_crystal_face_indexfrac_h
_exptl_oxdiff_crystal_face_indexfrac_k
_exptl_oxdiff_crystal_face_indexfrac_l
_exptl_oxdiff_crystal_face_x
_exptl_oxdiff_crystal_face_y
_exptl_oxdiff_crystal_face_z
18 1 3 0.0741 17.9798 0.9906 3.0745 -0.0943 1.0097 -0.0348
-17 0 -6 0.0841 -16.9756 0.0090 -6.0744 0.0753 -0.9784 -0.1081
-11 3 -18 0.1103 -10.9620 3.0060 -18.0648 0.0819 -0.7432 -0.6384
-3 -6 24 0.2014 -3.0359 -5.9989 24.0171 0.0071 0.0232 1.0234
4 6 -23 0.2111 4.0335 5.9984 -23.0121 -0.0237 0.0393 -0.9978
6 1 -27 0.1777 6.0324 0.9960 -27.0025 0.4467 0.1209 -0.8773
-6 4 25 0.1429 -6.0248 4.0052 24.9953 -0.7991 -0.1390 0.5700
-2 11 -5 0.2061 -1.9807 11.0036 -5.0245 -0.7683 -0.1540 -0.6855
4 -10 -5 0.1412 3.9935 -10.0048 -4.9780 0.8841 0.1862 0.3303

loop_
_geom_angle_atom_site_label_1
_geom_angle_atom_site_label_2
_geom_angle_atom_site_label_3
_geom_angle
C1 O2 H2 111.8(18)
N2 N1 C8 112.13(13)
N2 N1 C9 118.89(13)
C8 N1 C9 128.81(14)
C2 N2 N1 106.02(13)
O1 C1 O2 124.31(15)
O1 C1 C2 123.21(15)
O2 C1 C2 112.47(14)
N2 C2 C1 118.76(14)
N2 C2 C3 111.45(14)
C3 C2 C1 129.59(14)
C4 C3 C2 136.39(15)
C8 C3 C2 104.13(14)
C8 C3 C4 119.47(15)
C3 C4 H4 121.0
C5 C4 C3 117.99(16)
C5 C4 H4 121.0
C4 C5 H5 119.1
C4 C5 C6 121.73(17)
C6 C5 H5 119.1
C5 C6 H6 119.2
C7 C6 C5 121.51(17)
C7 C6 H6 119.2
C6 C7 H7 121.6
C6 C7 C8 116.75(16)
C8 C7 H7 121.6
N1 C8 C3 106.27(14)
N1 C8 C7 131.18(15)
C7 C8 C3 122.53(15)
N1 C9 H9A 109.1
N1 C9 H9B 109.1
N1 C9 C10 112.63(13)
H9A C9 H9B 107.8
C10 C9 H9A 109.1
C10 C9 H9B 109.1
C11 C10 C9 122.58(15)
C11 C10 C15 117.14(16)
C15 C10 C9 120.27(15)
C10 C11 Cl1 120.80(14)
C12 C11 Cl1 116.70(13)
C12 C11 C10 122.50(16)
C11 C12 H12 121.0
C13 C12 C11 118.08(16)
C13 C12 H12 121.0
C12 C13 Cl2 117.83(14)
C12 C13 C14 121.78(16)
C14 C13 Cl2 120.38(14)
C13 C14 H14 120.7
C15 C14 C13 118.57(17)
C15 C14 H14 120.7
C10 C15 H15 119.0
C14 C15 C10 121.93(16)
C14 C15 H15 119.0
H21A N21 H21B 118(2)
C21 N21 H21A 119.1(16)
C21 N21 H21B 122.5(15)
C24 N22 C25 117.75(14)
O21 C21 N21 123.20(15)
O21 C21 C22 118.98(15)
N21 C21 C22 117.75(14)
C23 C22 C21 123.88(15)
C26 C22 C21 117.54(14)
C26 C22 C23 118.51(14)
C22 C23 H23 120.7
C24 C23 C22 118.54(15)
C24 C23 H23 120.7
N22 C24 C23 123.25(15)
N22 C24 H24 118.4
C23 C24 H24 118.4
N22 C25 H25 118.5
N22 C25 C26 123.02(16)
C26 C25 H25 118.5
C22 C26 H26 120.5
C25 C26 C22 118.93(15)
C25 C26 H26 120.5

loop_
_geom_bond_atom_site_label_1
_geom_bond_atom_site_label_2
_geom_bond_distance
Cl1 C11 1.7350(18)
Cl2 C13 1.7429(18)
O1 C1 1.220(2)
O2 H2 0.89(3)
O2 C1 1.316(2)
N1 N2 1.3478(19)
N1 C8 1.374(2)
N1 C9 1.461(2)
N2 C2 1.333(2)
C1 C2 1.480(2)
C2 C3 1.425(2)
C3 C4 1.410(2)
C3 C8 1.407(2)
C4 H4 0.9500
C4 C5 1.376(3)
C5 H5 0.9500
C5 C6 1.413(3)
C6 H6 0.9500
C6 C7 1.377(3)
C7 H7 0.9500
C7 C8 1.404(2)
C9 H9A 0.9900
C9 H9B 0.9900
C9 C10 1.512(2)
C10 C11 1.391(2)
C10 C15 1.397(2)
C11 C12 1.388(2)
C12 H12 0.9500
C12 C13 1.380(3)
C13 C14 1.386(3)
C14 H14 0.9500
C14 C15 1.384(3)
C15 H15 0.9500
O21 C21 1.238(2)
N21 H21A 0.80(2)
N21 H21B 0.84(2)
N21 C21 1.331(2)
N22 C24 1.340(2)
N22 C25 1.342(2)
C21 C22 1.512(2)
C22 C23 1.396(2)
C22 C26 1.388(2)
C23 H23 0.9500
C23 C24 1.386(2)
C24 H24 0.9500
C25 H25 0.9500
C25 C26 1.385(2)
C26 H26 0.9500

loop_
_geom_hbond_atom_site_label_D
_geom_hbond_atom_site_label_H
_geom_hbond_atom_site_label_A
_geom_hbond_distance_DH
_geom_hbond_distance_HA
_geom_hbond_distance_DA
_geom_hbond_angle_DHA
_geom_hbond_site_symmetry_A
C9 H9B O21 0.99 2.31 3.287(2) 169.2 3_666
C23 H23 O1 0.95 2.34 3.197(2) 150.3 4_676
C25 H25 Cl2 0.95 2.82 3.5537(17) 134.4 1_545
C26 H26 O21 0.95 2.46 3.350(2) 156.1 2_646

loop_
_geom_torsion_atom_site_label_1
_geom_torsion_atom_site_label_2
_geom_torsion_atom_site_label_3
_geom_torsion_atom_site_label_4
_geom_torsion
Cl1 C11 C12 C13 -179.53(12)
Cl2 C13 C14 C15 -179.59(13)
O1 C1 C2 N2 -4.9(2)
O1 C1 C2 C3 169.42(16)
O2 C1 C2 N2 176.72(14)
O2 C1 C2 C3 -9.0(2)
N1 N2 C2 C1 175.51(14)
N1 N2 C2 C3 0.21(18)
N1 C9 C10 C11 -90.09(18)
N1 C9 C10 C15 90.74(18)
N2 N1 C8 C3 1.08(18)
N2 N1 C8 C7 -177.06(17)
N2 N1 C9 C10 -71.75(18)
N2 C2 C3 C4 178.96(18)
N2 C2 C3 C8 0.43(18)
C1 C2 C3 C4 4.3(3)
C1 C2 C3 C8 -174.22(16)
C2 C3 C4 C5 -177.29(18)
C2 C3 C8 N1 -0.87(17)
C2 C3 C8 C7 177.47(15)
C3 C4 C5 C6 0.0(3)
C4 C3 C8 N1 -179.71(14)
C4 C3 C8 C7 -1.4(2)
C4 C5 C6 C7 -0.9(3)
C5 C6 C7 C8 0.7(3)
C6 C7 C8 N1 178.36(17)
C6 C7 C8 C3 0.5(3)
C8 N1 N2 C2 -0.81(18)
C8 N1 C9 C10 113.29(18)
C8 C3 C4 C5 1.1(2)
C9 N1 N2 C2 -176.58(14)
C9 N1 C8 C3 176.32(15)
C9 N1 C8 C7 -1.8(3)
C9 C10 C11 Cl1 -0.2(2)
C9 C10 C11 C12 -179.30(15)
C9 C10 C15 C14 179.46(15)
C10 C11 C12 C13 -0.4(2)
C11 C10 C15 C14 0.3(2)
C11 C12 C13 Cl2 179.75(12)
C11 C12 C13 C14 0.7(2)
C12 C13 C14 C15 -0.6(3)
C13 C14 C15 C10 0.1(3)
C15 C10 C11 Cl1 179.00(12)
C15 C10 C11 C12 -0.1(2)
O21 C21 C22 C23 165.77(15)
O21 C21 C22 C26 -11.3(2)
N21 C21 C22 C23 -11.3(2)
N21 C21 C22 C26 171.61(15)
N22 C25 C26 C22 -0.6(3)
C21 C22 C23 C24 -176.38(15)
C21 C22 C26 C25 177.04(14)
C22 C23 C24 N22 -0.4(3)
C23 C22 C26 C25 -0.2(2)
C24 N22 C25 C26 0.9(2)
C25 N22 C24 C23 -0.4(2)
C26 C22 C23 C24 0.7(2)
